data_4121783
loop_
_publ_author_name
'Dai, Feng-Rong'
'Sambasivam, Uma'
'Hammerstrom, Alex J.'
'Wang, Zhenqiang'

_publ_section_title
;
 Synthetic Supercontainers Exhibit Distinct Solution versus Solid State
 Guest-Binding Behavior.
;
_journal_issue 20
_journal_name_full 'Journal of the American Chemical Society'
_journal_page_first 7480
_journal_page_last 7491
_journal_paper_doi 10.1021/ja502839b
_journal_volume 136
_journal_year 2014
_chemical_formula_moiety 'C432 H516 Ni24 O126 S24'
_chemical_formula_sum 'C432 H516 Ni24 O126 S24'
_chemical_formula_weight 9902.93
_chemical_name_systematic
; 
 ? 
;
_space_group_IT_number 87
_symmetry_cell_setting tetragonal
_symmetry_space_group_name_Hall '-I 4'
_symmetry_space_group_name_H-M 'I 4/m'
_atom_sites_solution_hydrogens geom
_atom_sites_solution_primary direct
_atom_sites_solution_secondary difmap
_audit_creation_method SHELXL-97
_cell_angle_alpha 90.00
_cell_angle_beta 90.00
_cell_angle_gamma 90.00
_cell_formula_units_Z 2
_cell_length_a 29.2376(18)
_cell_length_b 29.2376(18)
_cell_length_c 42.213(5)
_cell_measurement_reflns_used 9854
_cell_measurement_temperature 100(2)
_cell_measurement_theta_max 18.37
_cell_measurement_theta_min 2.17
_cell_volume 36085(5)
_computing_cell_refinement 'Bruker SMART'
_computing_data_collection 'Bruker SMART'
_computing_data_reduction 'Bruker SAINT'
_computing_molecular_graphics 'Bruker SHELXTL'
_computing_publication_material 'Bruker SHELXTL'
_computing_structure_refinement 'SHELXL-97 (Sheldrick, 1997)'
_computing_structure_solution 'SHELXS-97 (Sheldrick, 1990)'
_diffrn_ambient_temperature 100(2)
_diffrn_measured_fraction_theta_full 0.998
_diffrn_measured_fraction_theta_max 0.998
_diffrn_measurement_device_type 'CCD area detector'
_diffrn_measurement_method 'phi and omega scans'
_diffrn_radiation_monochromator graphite
_diffrn_radiation_source 'fine-focus sealed tube'
_diffrn_radiation_type MoK\a
_diffrn_radiation_wavelength 0.71073
_diffrn_reflns_av_R_equivalents 0.0611
_diffrn_reflns_av_sigmaI/netI 0.0268
_diffrn_reflns_limit_h_max 25
_diffrn_reflns_limit_h_min -25
_diffrn_reflns_limit_k_max 25
_diffrn_reflns_limit_k_min -25
_diffrn_reflns_limit_l_max 37
_diffrn_reflns_limit_l_min -37
_diffrn_reflns_number 87017
_diffrn_reflns_theta_full 18.38
_diffrn_reflns_theta_max 18.38
_diffrn_reflns_theta_min 1.93
_exptl_absorpt_coefficient_mu 0.731
_exptl_absorpt_correction_T_max 0.7738
_exptl_absorpt_correction_T_min 0.6683
_exptl_absorpt_correction_type multi-scan
_exptl_absorpt_process_details SADABS
_exptl_crystal_colour green
_exptl_crystal_density_diffrn 0.911
_exptl_crystal_density_method 'not measured'
_exptl_crystal_description block
_exptl_crystal_F_000 10344
_exptl_crystal_size_max 0.60
_exptl_crystal_size_mid 0.42
_exptl_crystal_size_min 0.37
_platon_squeeze_details
;
;
_refine_diff_density_max 1.209
_refine_diff_density_min -0.916
_refine_diff_density_rms 0.125
_refine_ls_extinction_method none
_refine_ls_goodness_of_fit_ref 1.538
_refine_ls_hydrogen_treatment constr
_refine_ls_matrix_type full
_refine_ls_number_parameters 727
_refine_ls_number_reflns 6718
_refine_ls_number_restraints 277
_refine_ls_restrained_S_all 1.559
_refine_ls_R_factor_all 0.1203
_refine_ls_R_factor_gt 0.1074
_refine_ls_shift/su_max 0.009
_refine_ls_shift/su_mean 0.000
_refine_ls_structure_factor_coef Fsqd
_refine_ls_weighting_details 'calc w=1/[\s^2^(Fo^2^)+(0.2000P)^2^+0.0000P] where P=(Fo^2^+2Fc^2^)/3'
_refine_ls_weighting_scheme calc
_refine_ls_wR_factor_gt 0.3241
_refine_ls_wR_factor_ref 0.3423
_reflns_number_gt 5264
_reflns_number_total 6718
_reflns_threshold_expression >2sigma(I)
_cod_data_source_file ja502839b_si_008.cif
_cod_data_source_block MOSC-II-tOc-Ni
_cod_depositor_comments
;
The following automatic conversions were performed:

'_symmetry_cell_setting' value 'Tetragonal' changed to 'tetragonal'
according to
/usr/data/users/saulius/crontab/automatic-downloads/rss-feeds/ACS/lib/dictionaries/cif_core.dic
dictionary named 'cif_core.dic' version 2.4.2 from 2011-04-26.

Automatic conversion script
Id: cif_fix_values 2281 2013-09-26 08:29:07Z andrius 

 Adding full bibliography for 4121782--4121788.cif.
;
_cod_original_sg_symbol_H-M I4/m
_cod_database_code 4121783

loop_
_symmetry_equiv_pos_as_xyz
'x, y, z'
'-y, x, z'
'-x, -y, z'
'y, -x, z'
'x+1/2, y+1/2, z+1/2'
'-y+1/2, x+1/2, z+1/2'
'-x+1/2, -y+1/2, z+1/2'
'y+1/2, -x+1/2, z+1/2'
'-x, -y, -z'
'y, -x, -z'
'x, y, -z'
'-y, x, -z'
'-x+1/2, -y+1/2, -z+1/2'
'y+1/2, -x+1/2, -z+1/2'
'x+1/2, y+1/2, -z+1/2'
'-y+1/2, x+1/2, -z+1/2'

loop_
_atom_site_label
_atom_site_type_symbol
_atom_site_fract_x
_atom_site_fract_y
_atom_site_fract_z
_atom_site_U_iso_or_equiv
_atom_site_adp_type
_atom_site_occupancy
_atom_site_symmetry_multiplicity
_atom_site_calc_flag
_atom_site_refinement_flags
_atom_site_disorder_assembly
_atom_site_disorder_group
Ni1 Ni 0.20135(5) 0.40334(5) 0.03513(3) 0.0472(7) Uani 1 1 d . . .
Ni2 Ni 0.24317(5) 0.31153(5) 0.03524(3) 0.0455(7) Uani 1 1 d . . .
Ni3 Ni 0.48117(5) 0.43122(5) 0.21496(3) 0.0433(7) Uani 1 1 d . . .
S1 S 0.10781(13) 0.40910(12) 0.06596(8) 0.0658(11) Uani 1 1 d . . .
S2 S 0.18469(13) 0.23764(12) 0.06611(7) 0.0655(12) Uani 1 1 d . . .
S3 S 0.46710(10) 0.36979(10) 0.27225(7) 0.0494(10) Uani 1 1 d . . .
O1 O 0.2415(3) 0.3664(3) 0.0000 0.048(3) Uani 1 2 d S . .
O2 O 0.1558(4) 0.4053(3) 0.0000 0.050(3) Uani 1 2 d S . .
O3 O 0.1509(3) 0.4328(3) 0.06354(18) 0.070(2) Uani 1 1 d . . .
O4 O 0.0737(3) 0.4317(3) 0.0852(2) 0.083(3) Uani 1 1 d . . .
O5 O 0.1784(3) 0.3381(2) 0.04673(19) 0.051(2) Uani 1 1 d . . .
O6 O 0.2314(3) 0.2549(3) 0.06404(16) 0.062(2) Uani 1 1 d . . .
O7 O 0.1788(3) 0.1973(3) 0.0856(2) 0.077(3) Uani 1 1 d . . .
O8 O 0.2150(4) 0.2734(4) 0.0000 0.046(3) Uani 1 2 d S . .
O9 O 0.2234(3) 0.4666(3) 0.0268(2) 0.069(2) Uani 1 1 d . . .
O10 O 0.2427(3) 0.4093(3) 0.07150(18) 0.055(2) Uani 1 1 d . . .
O11 O 0.2747(2) 0.3383(3) 0.07199(18) 0.052(2) Uani 1 1 d . . .
O12 O 0.3053(3) 0.2877(3) 0.02616(19) 0.061(2) Uani 1 1 d . . .
O13 O 0.5000 0.5000 0.2001(4) 0.059(4) Uani 1 4 d S . .
O14 O 0.4404(3) 0.4656(2) 0.24537(18) 0.053(2) Uani 1 1 d . . .
O15 O 0.4686(3) 0.3701(2) 0.23837(18) 0.059(2) Uani 1 1 d . . .
O16 O 0.4563(3) 0.3273(3) 0.28727(17) 0.059(2) Uani 1 1 d . . .
O17 O 0.5167(3) 0.3939(3) 0.18489(17) 0.057(2) Uani 1 1 d . . .
O18 O 0.4296(3) 0.4157(3) 0.18604(18) 0.062(2) Uani 1 1 d . . .
C1 C 0.1132(6) 0.4036(4) 0.0000 0.032(4) Uani 1 2 d S . .
C2 C 0.0838(5) 0.4004(4) 0.0286(3) 0.063(4) Uani 1 1 d . . .
C3 C 0.0377(5) 0.3922(5) 0.0275(3) 0.089(5) Uani 1 1 d . . .
H3A H 0.0212 0.3904 0.0469 0.107 Uiso 1 1 calc R . .
C4 C 0.0148(5) 0.3867(7) 0.0000 0.081(6) Uani 1 2 d SD . .
C5 C -0.0365(8) 0.3748(11) 0.0000 0.286(11) Uani 1 2 d SDU . .
C6 C -0.0492(8) 0.3455(10) -0.0297(6) 0.262(11) Uani 1 1 d DU . .
H6A H -0.0818 0.3379 -0.0291 0.392 Uiso 1 1 calc R . .
H6B H -0.0312 0.3172 -0.0296 0.392 Uiso 1 1 calc R . .
H6C H -0.0424 0.3629 -0.0490 0.392 Uiso 1 1 calc R . .
C7 C -0.0651(8) 0.4190(10) 0.0000 0.301(11) Uani 1 2 d SDU . .
H7A H -0.0553 0.4361 -0.0182 0.361 Uiso 1 1 d R . .
C8 C -0.1187(9) 0.4213(12) 0.0000 0.307(11) Uani 1 2 d SDU . .
C9 C -0.1387(13) 0.3714(13) 0.0000 0.311(13) Uani 1 2 d SDU . .
H9A H -0.1294 0.3549 0.0185 0.467 Uiso 1 1 d R . .
H9B H -0.1712 0.3747 0.0000 0.467 Uiso 1 2 d SR . .
C10 C -0.1299(11) 0.4399(12) -0.0354(6) 0.323(12) Uani 1 1 d DU . .
H10A H -0.1175 0.4186 -0.0511 0.484 Uiso 1 1 calc R . .
H10B H -0.1159 0.4701 -0.0383 0.484 Uiso 1 1 calc R . .
H10C H -0.1631 0.4424 -0.0381 0.484 Uiso 1 1 calc R . .
C11 C 0.1492(4) 0.3252(4) 0.0680(3) 0.049(3) Uani 1 1 d . . .
C12 C 0.1163(5) 0.3540(5) 0.0810(3) 0.059(3) Uani 1 1 d . . .
C13 C 0.0859(5) 0.3409(5) 0.1044(4) 0.096(5) Uani 1 1 d . . .
H13 H 0.0635 0.3617 0.1122 0.115 Uiso 1 1 calc R . .
C14 C 0.0891(5) 0.2946(6) 0.1170(3) 0.089(5) Uani 1 1 d DU . .
C15 C 0.1209(5) 0.2677(5) 0.1055(3) 0.077(4) Uani 1 1 d . . .
H15A H 0.1241 0.2381 0.1145 0.092 Uiso 1 1 calc R . .
C16 C 0.1502(4) 0.2797(4) 0.0809(3) 0.055(3) Uani 1 1 d . . .
C17 C 0.0499(8) 0.2799(10) 0.1399(5) 0.221(7) Uani 1 1 d DU . .
C18 C 0.0456(8) 0.2297(8) 0.1441(6) 0.187(7) Uani 1 1 d U . .
H18A H 0.0717 0.2183 0.1563 0.281 Uiso 1 1 calc R . .
H18B H 0.0450 0.2149 0.1233 0.281 Uiso 1 1 calc R . .
H18C H 0.0172 0.2229 0.1555 0.281 Uiso 1 1 calc R . .
C19 C -0.0027(9) 0.2877(10) 0.1180(6) 0.235(11) Uani 1 1 d U . .
H19A H -0.0064 0.3202 0.1128 0.352 Uiso 1 1 calc R . .
H19B H -0.0286 0.2775 0.1310 0.352 Uiso 1 1 calc R . .
H19C H -0.0015 0.2698 0.0985 0.352 Uiso 1 1 calc R . .
C20 C 0.0517(7) 0.3134(9) 0.1691(5) 0.242(7) Uani 1 1 d DU . .
H20A H 0.0263 0.3056 0.1836 0.290 Uiso 1 1 calc R . .
H20B H 0.0464 0.3449 0.1614 0.290 Uiso 1 1 calc R . .
C21 C 0.0981(8) 0.3127(8) 0.1887(5) 0.256(8) Uani 1 1 d DU . .
C22 C 0.1334(10) 0.3451(9) 0.1743(6) 0.32(2) Uani 1 1 d D . .
H22A H 0.1380 0.3373 0.1519 0.473 Uiso 1 1 calc R . .
H22B H 0.1624 0.3421 0.1857 0.473 Uiso 1 1 calc R . .
H22C H 0.1223 0.3766 0.1759 0.473 Uiso 1 1 calc R . .
C23 C 0.1164(11) 0.2620(7) 0.1890(8) 0.43(4) Uani 1 1 d D . .
H23A H 0.1238 0.2525 0.1673 0.646 Uiso 1 1 calc R . .
H23B H 0.0929 0.2417 0.1977 0.646 Uiso 1 1 calc R . .
H23C H 0.1440 0.2602 0.2021 0.646 Uiso 1 1 calc R . .
C24 C 0.0864(10) 0.3280(10) 0.2233(5) 0.288(10) Uani 1 1 d DU . .
H24A H 0.1144 0.3284 0.2361 0.432 Uiso 1 1 calc R . .
H24B H 0.0645 0.3065 0.2326 0.432 Uiso 1 1 calc R . .
H24C H 0.0730 0.3588 0.2229 0.432 Uiso 1 1 calc R . .
C25 C 0.1842(6) 0.2422(5) 0.0000 0.033(4) Uani 1 2 d S . .
C26 C 0.1655(4) 0.2266(5) 0.0273(3) 0.072(4) Uani 1 1 d . . .
C27 C 0.1271(6) 0.1955(5) 0.0273(4) 0.096(5) Uani 1 1 d U . .
H27A H 0.1142 0.1862 0.0469 0.116 Uiso 1 1 calc R . .
C28 C 0.1090(7) 0.1792(8) 0.0000 0.127(10) Uani 1 2 d SD . .
C29 C 0.0725(9) 0.1399(8) 0.0000 0.167(12) Uani 1 2 d SDU . .
C30 C 0.0992(13) 0.0945(9) 0.0139(8) 0.160(17) Uani 0.50 1 d PDU A 1
H30A H 0.0778 0.0688 0.0151 0.239 Uiso 0.50 1 calc PR A 1
H30B H 0.1113 0.1012 0.0350 0.239 Uiso 0.50 1 calc PR A 1
H30C H 0.1245 0.0866 -0.0003 0.239 Uiso 1 2 calc SR A 1
C31 C 0.0366(9) 0.1507(9) 0.0267(7) 0.278(17) Uani 0.50 1 d PDU A 1
H31A H 0.0523 0.1471 0.0474 0.334 Uiso 0.50 1 calc PR A 1
H31B H 0.0126 0.1270 0.0257 0.334 Uiso 0.50 1 calc PR A 1
C31' C 0.0366(9) 0.1507(9) 0.0267(7) 0.278(17) Uani 0.50 1 d P A 2
H31C H 0.0511 0.1471 0.0475 0.417 Uiso 0.50 1 calc PR A 2
H31D H 0.0107 0.1296 0.0250 0.417 Uiso 0.50 1 calc PR A 2
H31E H 0.0257 0.1823 0.0244 0.417 Uiso 0.50 1 calc PR A 2
C32 C 0.0118(10) 0.1992(10) 0.0271(7) 0.156(17) Uani 0.50 1 d PD A 1
C33 C -0.0250(17) 0.198(3) 0.0000 0.83(13) Uani 1 2 d SDU A 1
H33A H -0.0110 0.1868 -0.0196 1.251 Uiso 0.50 1 calc PR A 1
H33B H -0.0369 0.2290 -0.0035 1.251 Uiso 0.50 1 calc PR A 1
H33C H -0.0502 0.1778 0.0061 1.251 Uiso 0.50 1 calc PR A 1
C34 C 0.048(2) 0.2364(13) 0.019(2) 0.60(11) Uani 0.50 1 d PDU A 1
H34A H 0.0648 0.2276 -0.0002 0.903 Uiso 1 2 calc SR A 1
H34B H 0.0698 0.2393 0.0367 0.903 Uiso 0.50 1 calc PR A 1
H34C H 0.0329 0.2658 0.0156 0.903 Uiso 0.50 1 calc PR A 1
C35 C 0.2301(6) 0.4844(7) 0.0000 0.061(5) Uani 1 2 d S . .
C36 C 0.2446(7) 0.5339(8) 0.0000 0.084(6) Uani 1 2 d S . .
C37 C 0.2532(6) 0.5581(5) 0.0277(3) 0.091(5) Uani 1 1 d . . .
H37A H 0.2521 0.5428 0.0475 0.109 Uiso 1 1 calc R . .
C38 C 0.3259(6) 0.2824(5) 0.0000 0.044(4) Uani 1 2 d S . .
C39 C 0.3719(7) 0.2677(6) 0.0000 0.061(5) Uani 1 2 d S . .
C40 C 0.3978(5) 0.2628(5) 0.0268(4) 0.080(4) Uani 1 1 d . . .
H40A H 0.3827 0.2667 0.0465 0.096 Uiso 1 1 calc R . .
C41 C 0.2699(5) 0.3800(7) 0.0817(3) 0.058(4) Uani 1 1 d . . .
C42 C 0.3030(5) 0.3935(5) 0.1080(3) 0.061(4) Uani 1 1 d . . .
C43 C 0.3011(6) 0.4383(8) 0.1180(4) 0.124(6) Uani 1 1 d . . .
H43A H 0.2797 0.4589 0.1089 0.149 Uiso 1 1 calc R . .
C44 C 0.3318(6) 0.4535(7) 0.1424(4) 0.126(7) Uani 1 1 d . . .
H44A H 0.3302 0.4839 0.1503 0.152 Uiso 1 1 calc R . .
C45 C 0.3635(5) 0.4233(6) 0.1540(3) 0.071(4) Uani 1 1 d . . .
C46 C 0.3656(5) 0.3806(6) 0.1424(4) 0.099(5) Uani 1 1 d . . .
H46A H 0.3876 0.3598 0.1504 0.118 Uiso 1 1 calc R . .
C47 C 0.3364(7) 0.3668(6) 0.1192(4) 0.111(6) Uani 1 1 d . . .
H47A H 0.3400 0.3371 0.1105 0.133 Uiso 1 1 calc R . .
C48 C 0.3994(5) 0.4446(6) 0.1768(3) 0.061(4) Uani 1 1 d . . .
C49 C 0.5170(6) 0.3929(5) 0.2864(3) 0.124(5) Uani 1 1 d DU . .
C50 C 0.5255(6) 0.3782(5) 0.3176(3) 0.152(6) Uani 1 1 d DU . .
H50A H 0.5035 0.3597 0.3281 0.182 Uiso 1 1 calc R . .
C51 C 0.5662(5) 0.3905(4) 0.3338(5) 0.207(11) Uani 1 1 d DU . .
C52 C 0.5752(7) 0.3728(7) 0.3700(5) 0.28(2) Uani 1 1 d D . .
C53 C 0.5291(7) 0.3822(10) 0.3870(6) 0.221(12) Uani 1 1 d D . .
H53A H 0.5038 0.3707 0.3739 0.332 Uiso 1 1 calc R . .
H53B H 0.5254 0.4152 0.3902 0.332 Uiso 1 1 calc R . .
H53C H 0.5288 0.3667 0.4075 0.332 Uiso 1 1 calc R . .
C54 C 0.6154(7) 0.3863(8) 0.3848(5) 0.169(9) Uani 1 1 d D . .
H54A H 0.6163 0.4198 0.3862 0.254 Uiso 1 1 calc R . .
H54B H 0.6417 0.3755 0.3724 0.254 Uiso 1 1 calc R . .
H54C H 0.6166 0.3732 0.4061 0.254 Uiso 1 1 calc R . .
C55 C 0.5881(7) 0.3172(6) 0.3682(4) 0.172(10) Uani 1 1 d D . .
H55A H 0.6089 0.3092 0.3858 0.207 Uiso 1 1 calc R . .
H55B H 0.5598 0.2989 0.3706 0.207 Uiso 1 1 calc R . .
C56 C 0.6119(7) 0.3047(7) 0.3354(5) 0.234(9) Uani 1 1 d DU . .
C57 C 0.6035(9) 0.2550(7) 0.3270(7) 0.277(11) Uani 1 1 d DU . .
H57A H 0.6237 0.2461 0.3095 0.416 Uiso 1 1 calc R . .
H57B H 0.5716 0.2510 0.3206 0.416 Uiso 1 1 calc R . .
H57C H 0.6099 0.2358 0.3455 0.416 Uiso 1 1 calc R . .
C58 C 0.5880(8) 0.3360(10) 0.3089(5) 0.275(11) Uani 1 1 d DU . .
H58A H 0.5972 0.3254 0.2878 0.412 Uiso 1 1 calc R . .
H58B H 0.5976 0.3679 0.3117 0.412 Uiso 1 1 calc R . .
H58C H 0.5547 0.3339 0.3110 0.412 Uiso 1 1 calc R . .
C59 C 0.6633(6) 0.3174(7) 0.3373(5) 0.199(8) Uani 1 1 d DU . .
H59A H 0.6804 0.2994 0.3217 0.298 Uiso 1 1 calc R . .
H59B H 0.6748 0.3106 0.3586 0.298 Uiso 1 1 calc R . .
H59C H 0.6671 0.3500 0.3329 0.298 Uiso 1 1 calc R . .
C60 C 0.5484(4) 0.4196(3) 0.2715(3) 0.041(3) Uani 1 1 d D . .
C61 C 0.5874(5) 0.4311(5) 0.2864(3) 0.122(6) Uani 1 1 d DU . .
C62 C 0.5982(6) 0.4180(5) 0.3176(3) 0.148(6) Uani 1 1 d DU . .
H62A H 0.6260 0.4273 0.3274 0.178 Uiso 1 1 calc R . .
C63 C -0.0128(19) 0.214(2) 0.0587(7) 0.51(8) Uani 0.50 1 d PDU A 1
H63A H -0.0289 0.2429 0.0554 0.771 Uiso 0.50 1 calc PR A 1
H63B H 0.0100 0.2176 0.0755 0.771 Uiso 0.50 1 calc PR A 1
H63C H -0.0349 0.1903 0.0649 0.771 Uiso 0.50 1 calc PR A 1

loop_
_atom_site_aniso_label
_atom_site_aniso_U_11
_atom_site_aniso_U_22
_atom_site_aniso_U_33
_atom_site_aniso_U_23
_atom_site_aniso_U_13
_atom_site_aniso_U_12
Ni1 0.0450(12) 0.0523(12) 0.0442(12) -0.0001(7) -0.0002(7) -0.0116(8)
Ni2 0.0436(11) 0.0511(12) 0.0417(12) 0.0002(7) -0.0023(7) -0.0084(7)
Ni3 0.0537(11) 0.0538(11) 0.0222(11) -0.0025(7) -0.0004(7) 0.0009(7)
S1 0.059(3) 0.073(3) 0.066(3) 0.0028(19) 0.013(2) -0.001(2)
S2 0.085(3) 0.063(3) 0.049(2) 0.0034(19) 0.0015(18) -0.017(2)
S3 0.057(2) 0.049(2) 0.042(2) 0.0008(16) -0.0024(16) -0.0008(15)
O1 0.051(7) 0.048(7) 0.043(7) 0.000 0.000 -0.005(5)
O2 0.020(7) 0.069(8) 0.061(8) 0.000 0.000 0.000(5)
O3 0.079(7) 0.069(6) 0.062(6) -0.006(4) 0.014(5) -0.013(5)
O4 0.067(6) 0.082(6) 0.100(7) 0.007(5) 0.017(6) 0.004(5)
O5 0.053(5) 0.053(5) 0.046(5) 0.008(4) -0.003(5) -0.014(4)
O6 0.071(6) 0.069(6) 0.046(5) 0.009(4) -0.001(4) -0.011(5)
O7 0.094(7) 0.057(6) 0.081(6) 0.004(5) -0.006(5) -0.019(5)
O8 0.048(7) 0.054(7) 0.035(7) 0.000 0.000 0.000(7)
O9 0.071(6) 0.074(6) 0.060(6) -0.006(5) 0.000(5) -0.010(5)
O10 0.059(6) 0.060(6) 0.047(5) 0.000(4) -0.020(4) -0.010(5)
O11 0.047(5) 0.051(6) 0.058(6) -0.011(5) -0.005(4) -0.015(4)
O12 0.044(5) 0.081(6) 0.058(6) 0.001(5) 0.002(5) -0.004(4)
O13 0.053(6) 0.053(6) 0.073(11) 0.000 0.000 0.000
O14 0.054(5) 0.061(5) 0.045(5) 0.008(4) 0.012(4) 0.005(4)
O15 0.074(6) 0.063(5) 0.040(6) 0.000(4) 0.008(4) -0.024(4)
O16 0.074(6) 0.048(5) 0.055(5) 0.010(4) -0.003(4) 0.000(4)
O17 0.050(6) 0.084(6) 0.037(5) -0.012(4) 0.008(4) -0.012(5)
O18 0.066(6) 0.066(6) 0.053(5) -0.017(5) -0.008(5) -0.003(5)
C1 0.037(12) 0.031(10) 0.029(10) 0.000 0.000 -0.004(8)
C2 0.044(10) 0.059(9) 0.088(11) -0.003(7) 0.000(8) -0.016(7)
C3 0.050(12) 0.137(14) 0.079(11) -0.006(9) -0.004(9) -0.012(9)
C4 0.026(11) 0.123(18) 0.095(18) 0.000 0.000 -0.042(11)
C5 0.272(15) 0.302(18) 0.283(17) 0.000 0.000 -0.022(11)
C6 0.204(19) 0.31(2) 0.27(2) 0.005(12) 0.014(15) -0.048(17)
C7 0.293(14) 0.311(16) 0.299(15) 0.000 0.000 -0.009(10)
C8 0.300(13) 0.313(13) 0.308(13) 0.000 0.000 0.000(8)
C9 0.304(15) 0.314(14) 0.316(15) 0.000 0.000 -0.006(9)
C10 0.319(15) 0.329(15) 0.320(14) 0.011(8) -0.009(8) 0.004(9)
C11 0.044(8) 0.059(10) 0.045(8) 0.006(8) 0.024(7) -0.024(8)
C12 0.056(9) 0.088(10) 0.033(7) 0.013(7) 0.005(7) -0.015(9)
C13 0.062(10) 0.101(13) 0.124(13) 0.013(11) 0.040(10) -0.001(9)
C14 0.093(8) 0.094(9) 0.082(8) 0.017(7) 0.023(7) -0.015(7)
C15 0.055(9) 0.075(10) 0.101(12) -0.002(9) 0.028(9) 0.002(8)
C16 0.065(9) 0.065(10) 0.034(7) 0.011(7) -0.006(7) -0.018(7)
C17 0.216(11) 0.224(12) 0.222(11) 0.035(10) 0.022(9) -0.022(11)
C18 0.158(15) 0.218(12) 0.186(16) 0.054(12) 0.032(13) -0.033(14)
C19 0.20(2) 0.27(3) 0.24(2) 0.09(2) 0.020(16) -0.020(18)
C20 0.244(9) 0.240(10) 0.241(9) 0.016(7) 0.022(7) -0.012(8)
C21 0.259(10) 0.261(10) 0.249(10) 0.001(8) 0.008(7) -0.009(8)
C22 0.52(6) 0.22(3) 0.21(3) -0.01(3) 0.02(4) -0.19(4)
C23 0.64(9) 0.19(3) 0.46(7) 0.03(4) 0.38(7) 0.00(4)
C24 0.295(13) 0.302(13) 0.267(11) -0.014(9) 0.007(8) -0.002(9)
C25 0.031(10) 0.038(10) 0.032(12) 0.000 0.000 -0.019(9)
C26 0.053(9) 0.101(11) 0.062(9) -0.002(8) -0.002(8) -0.024(8)
C27 0.099(9) 0.103(9) 0.087(8) -0.004(7) -0.004(7) -0.033(8)
C28 0.105(19) 0.18(3) 0.095(19) 0.000 0.000 -0.095(18)
C29 0.165(14) 0.176(15) 0.161(14) 0.000 0.000 0.003(10)
C30 0.168(18) 0.153(18) 0.157(19) 0.014(10) -0.003(10) -0.006(10)
C31 0.273(19) 0.288(19) 0.273(19) -0.001(10) 0.010(10) -0.003(10)
C31' 0.273(19) 0.288(19) 0.273(19) -0.001(10) 0.010(10) -0.003(10)
C32 0.08(3) 0.14(3) 0.25(4) -0.10(3) 0.03(3) -0.02(2)
C33 0.83(13) 0.83(13) 0.83(13) 0.000 0.000 0.002(11)
C34 0.60(11) 0.60(11) 0.60(11) 0.000(11) 0.001(11) -0.001(11)
C35 0.043(12) 0.076(19) 0.065(18) 0.000 0.000 -0.006(10)
C36 0.091(16) 0.09(2) 0.077(18) 0.000 0.000 -0.015(13)
C37 0.172(16) 0.031(10) 0.068(11) 0.016(9) -0.009(10) -0.016(9)
C38 0.026(14) 0.061(12) 0.046(15) 0.000 0.000 -0.016(9)
C39 0.030(15) 0.065(13) 0.088(17) 0.000 0.000 0.009(10)
C40 0.052(12) 0.101(12) 0.086(12) -0.016(9) 0.000(10) 0.032(8)
C41 0.055(10) 0.088(14) 0.031(9) 0.005(9) -0.003(8) -0.027(10)
C42 0.062(10) 0.063(11) 0.058(10) -0.021(9) 0.008(9) -0.005(9)
C43 0.103(14) 0.137(19) 0.132(15) -0.013(14) -0.057(12) 0.033(12)
C44 0.120(14) 0.123(15) 0.136(15) -0.049(13) -0.091(13) 0.010(13)
C45 0.076(11) 0.082(12) 0.056(9) 0.007(9) -0.014(8) 0.019(10)
C46 0.109(13) 0.080(13) 0.107(13) -0.020(10) -0.067(12) 0.019(10)
C47 0.110(14) 0.117(15) 0.106(14) -0.021(11) -0.063(12) 0.010(13)
C48 0.057(10) 0.082(12) 0.043(9) -0.009(9) -0.028(7) 0.018(10)
C49 0.111(10) 0.147(11) 0.112(10) 0.062(9) -0.023(9) -0.014(9)
C50 0.145(9) 0.175(9) 0.136(9) 0.037(8) -0.024(8) -0.016(8)
C51 0.196(14) 0.221(14) 0.206(14) -0.007(10) 0.002(10) -0.020(10)
C52 0.14(3) 0.50(7) 0.19(3) 0.08(4) -0.04(2) -0.08(4)
C53 0.19(3) 0.31(4) 0.16(2) -0.01(2) 0.04(2) -0.01(3)
C54 0.17(2) 0.19(2) 0.15(2) 0.036(17) -0.029(17) 0.036(18)
C55 0.19(2) 0.16(2) 0.17(2) 0.063(17) -0.040(18) 0.049(17)
C56 0.215(17) 0.24(2) 0.247(19) 0.022(17) 0.026(17) 0.052(19)
C57 0.26(2) 0.27(2) 0.30(2) -0.03(2) 0.04(2) 0.01(2)
C58 0.25(2) 0.33(2) 0.25(2) 0.04(2) -0.006(19) 0.05(2)
C59 0.200(17) 0.188(18) 0.208(19) 0.034(16) 0.051(17) 0.066(17)
C60 0.049(8) 0.045(7) 0.028(8) 0.012(6) 0.020(7) -0.004(7)
C61 0.089(10) 0.193(15) 0.084(10) 0.065(10) -0.039(9) -0.069(10)
C62 0.121(11) 0.221(16) 0.103(10) 0.072(11) -0.029(9) -0.078(11)
C63 0.51(8) 0.51(8) 0.51(8) 0.001(11) 0.000(11) 0.001(11)

loop_
_atom_type_symbol
_atom_type_description
_atom_type_scat_dispersion_real
_atom_type_scat_dispersion_imag
_atom_type_scat_source
C C 0.0033 0.0016 'International Tables Vol C Tables 4.2.6.8 and 6.1.1.4'
H H 0.0000 0.0000 'International Tables Vol C Tables 4.2.6.8 and 6.1.1.4'
O O 0.0106 0.0060 'International Tables Vol C Tables 4.2.6.8 and 6.1.1.4'
S S 0.1246 0.1234 'International Tables Vol C Tables 4.2.6.8 and 6.1.1.4'
Ni Ni 0.3393 1.1124 'International Tables Vol C Tables 4.2.6.8 and 6.1.1.4'

loop_
_geom_angle_atom_site_label_1
_geom_angle_atom_site_label_2
_geom_angle_atom_site_label_3
_geom_angle
_geom_angle_site_symmetry_1
_geom_angle_site_symmetry_3
O10 Ni1 O9 81.7(4) . .
O10 Ni1 O2 172.3(4) . .
O9 Ni1 O2 93.4(4) . .
O10 Ni1 O5 95.5(3) . .
O9 Ni1 O5 176.5(3) . .
O2 Ni1 O5 89.2(4) . .
O10 Ni1 O3 87.1(3) . .
O9 Ni1 O3 87.0(3) . .
O2 Ni1 O3 86.7(3) . .
O5 Ni1 O3 90.8(3) . .
O10 Ni1 O1 104.2(3) . .
O9 Ni1 O1 99.6(3) . .
O2 Ni1 O1 82.4(3) . .
O5 Ni1 O1 83.1(3) . .
O3 Ni1 O1 167.6(3) . .
O10 Ni1 Ni2 79.9(3) . .
O9 Ni1 Ni2 135.4(2) . .
O2 Ni1 Ni2 107.7(3) . .
O5 Ni1 Ni2 45.5(2) . .
O3 Ni1 Ni2 131.9(2) . .
O1 Ni1 Ni2 47.67(19) . .
O10 Ni1 Ni1 141.5(2) . 11
O9 Ni1 Ni1 79.8(2) . 11
O2 Ni1 Ni1 41.9(2) . 11
O5 Ni1 Ni1 103.6(2) . 11
O3 Ni1 Ni1 125.1(2) . 11
O1 Ni1 Ni1 47.07(17) . 11
Ni2 Ni1 Ni1 90.09(3) . 11
O12 Ni2 O11 82.1(3) . .
O12 Ni2 O8 92.1(4) . .
O11 Ni2 O8 170.0(4) . .
O12 Ni2 O6 89.1(3) . .
O11 Ni2 O6 86.2(3) . .
O8 Ni2 O6 85.7(3) . .
O12 Ni2 O5 177.4(3) . .
O11 Ni2 O5 95.4(3) . .
O8 Ni2 O5 90.4(3) . .
O6 Ni2 O5 90.6(3) . .
O12 Ni2 O1 98.5(3) . .
O11 Ni2 O1 104.8(3) . .
O8 Ni2 O1 84.0(3) . .
O6 Ni2 O1 167.4(3) . .
O5 Ni2 O1 82.3(3) . .
O12 Ni2 Ni1 134.4(2) . .
O11 Ni2 Ni1 80.4(3) . .
O8 Ni2 Ni1 109.3(3) . .
O6 Ni2 Ni1 131.0(2) . .
O5 Ni2 Ni1 44.8(2) . .
O1 Ni2 Ni1 47.3(2) . .
O12 Ni2 Ni2 78.9(2) . 11
O11 Ni2 Ni2 142.1(2) . 11
O8 Ni2 Ni2 43.0(3) . 11
O6 Ni2 Ni2 125.7(2) . 11
O5 Ni2 Ni2 103.3(2) . 11
O1 Ni2 Ni2 47.20(17) . 11
Ni1 Ni2 Ni2 89.91(3) . 11
O17 Ni3 O18 83.0(3) . .
O17 Ni3 O14 175.1(3) . .
O18 Ni3 O14 93.2(3) . .
O17 Ni3 O14 94.4(3) . 2_655
O18 Ni3 O14 174.4(3) . 2_655
O14 Ni3 O14 89.1(4) . 2_655
O17 Ni3 O15 85.6(3) . .
O18 Ni3 O15 87.7(3) . .
O14 Ni3 O15 91.2(3) . .
O14 Ni3 O15 87.1(3) 2_655 .
O17 Ni3 O13 101.2(4) . .
O18 Ni3 O13 103.1(4) . .
O14 Ni3 O13 82.7(4) . .
O14 Ni3 O13 82.3(4) 2_655 .
O15 Ni3 O13 167.8(4) . .
O17 Ni3 Ni3 79.4(3) . 2_655
O18 Ni3 Ni3 140.4(2) . 2_655
O14 Ni3 Ni3 105.4(2) . 2_655
O14 Ni3 Ni3 43.1(2) 2_655 2_655
O15 Ni3 Ni3 125.5(2) . 2_655
O13 Ni3 Ni3 47.37(11) . 2_655
O17 Ni3 Ni3 137.9(2) . 4_565
O18 Ni3 Ni3 79.8(3) . 4_565
O14 Ni3 Ni3 43.6(2) . 4_565
O14 Ni3 Ni3 105.3(2) 2_655 4_565
O15 Ni3 Ni3 131.3(2) . 4_565
O13 Ni3 Ni3 47.37(11) . 4_565
Ni3 Ni3 Ni3 90.0 2_655 4_565
O3 S1 O4 115.0(5) . .
O3 S1 C2 110.9(6) . .
O4 S1 C2 107.2(6) . .
O3 S1 C12 110.1(6) . .
O4 S1 C12 108.4(6) . .
C2 S1 C12 104.5(6) . .
O7 S2 O6 115.3(5) . .
O7 S2 C16 107.9(6) . .
O6 S2 C16 108.9(6) . .
O7 S2 C26 109.9(6) . .
O6 S2 C26 107.9(6) . .
C16 S2 C26 106.5(6) . .
O15 S3 O16 117.1(4) . .
O15 S3 C49 108.7(6) . .
O16 S3 C49 112.0(6) . .
O15 S3 C61 110.9(6) . 4_565
O16 S3 C61 109.8(6) . 4_565
C49 S3 C61 96.4(6) . 4_565
Ni2 O1 Ni2 85.6(3) 11 .
Ni2 O1 Ni1 147.0(5) 11 .
Ni2 O1 Ni1 85.00(14) . .
Ni2 O1 Ni1 85.00(14) 11 11
Ni2 O1 Ni1 147.0(5) . 11
Ni1 O1 Ni1 85.9(3) . 11
C1 O2 Ni1 131.8(3) . 11
C1 O2 Ni1 131.8(3) . .
Ni1 O2 Ni1 96.1(5) 11 .
S1 O3 Ni1 117.5(5) . .
C11 O5 Ni1 130.1(7) . .
C11 O5 Ni2 130.1(7) . .
Ni1 O5 Ni2 89.6(3) . .
S2 O6 Ni2 117.7(5) . .
C25 O8 Ni2 132.4(3) . .
C25 O8 Ni2 132.4(3) . 11
Ni2 O8 Ni2 94.0(5) . 11
C35 O9 Ni1 126.3(11) . .
C41 O10 Ni1 127.0(8) . .
C41 O11 Ni2 125.0(8) . .
C38 O12 Ni2 130.3(9) . .
Ni3 O13 Ni3 85.3(2) 3_665 4_565
Ni3 O13 Ni3 85.3(2) 3_665 2_655
Ni3 O13 Ni3 146.6(8) 4_565 2_655
Ni3 O13 Ni3 146.6(8) 3_665 .
Ni3 O13 Ni3 85.3(2) 4_565 .
Ni3 O13 Ni3 85.3(2) 2_655 .
C60 O14 Ni3 130.3(7) 4_565 .
C60 O14 Ni3 134.5(7) 4_565 4_565
Ni3 O14 Ni3 93.3(3) . 4_565
S3 O15 Ni3 119.1(4) . .
C48 O17 Ni3 127.5(8) 2_655 .
C48 O18 Ni3 123.8(8) . .
O2 C1 C2 125.5(8) . 11
O2 C1 C2 125.5(8) . .
C2 C1 C2 108.8(15) 11 .
C3 C2 C1 123.6(12) . .
C3 C2 S1 116.7(10) . .
C1 C2 S1 119.6(10) . .
C4 C3 C2 122.4(13) . .
C4 C3 H3A 118.8 . .
C2 C3 H3A 118.8 . .
C3 C4 C3 118.8(16) . 11
C3 C4 C5 120.6(8) . .
C3 C4 C5 120.6(8) 11 .
C6 C5 C6 107(3) . 11
C6 C5 C4 110.8(12) . .
C6 C5 C4 110.8(12) 11 .
C6 C5 C7 109.3(12) . .
C6 C5 C7 109.3(12) 11 .
C4 C5 C7 109.9(18) . .
C5 C6 H6A 109.5 . .
C5 C6 H6B 109.5 . .
H6A C6 H6B 109.5 . .
C5 C6 H6C 109.5 . .
H6A C6 H6C 109.5 . .
H6B C6 H6C 109.5 . .
C5 C7 C8 125.5(17) . .
C5 C7 H7A 106.0 . .
C8 C7 H7A 106.0 . .
C7 C8 C9 109.3(16) . .
C7 C8 C10 102.5(12) . 11
C9 C8 C10 103.7(13) . 11
C7 C8 C10 102.5(12) . .
C9 C8 C10 103.7(13) . .
C10 C8 C10 134(3) 11 .
C8 C9 H9A 111.2 . .
C8 C9 H9B 106.0 . .
H9A C9 H9B 109.4 . .
C8 C10 H10A 109.5 . .
C8 C10 H10B 109.5 . .
H10A C10 H10B 109.5 . .
C8 C10 H10C 109.5 . .
H10A C10 H10C 109.5 . .
H10B C10 H10C 109.5 . .
O5 C11 C12 123.5(11) . .
O5 C11 C16 121.3(12) . .
C12 C11 C16 115.2(11) . .
C11 C12 C13 123.9(12) . .
C11 C12 S1 120.9(10) . .
C13 C12 S1 115.0(12) . .
C14 C13 C12 118.4(13) . .
C14 C13 H13 120.8 . .
C12 C13 H13 120.8 . .
C15 C14 C13 117.9(13) . .
C15 C14 C17 125.9(18) . .
C13 C14 C17 115.7(17) . .
C14 C15 C16 124.3(14) . .
C14 C15 H15A 117.9 . .
C16 C15 H15A 117.9 . .
C15 C16 C11 120.2(12) . .
C15 C16 S2 117.1(10) . .
C11 C16 S2 122.7(10) . .
C18 C17 C20 122(2) . .
C18 C17 C14 114(2) . .
C20 C17 C14 106.9(14) . .
C18 C17 C19 96.5(18) . .
C20 C17 C19 110(2) . .
C14 C17 C19 105.7(17) . .
C17 C18 H18A 109.5 . .
C17 C18 H18B 109.5 . .
H18A C18 H18B 109.5 . .
C17 C18 H18C 109.5 . .
H18A C18 H18C 109.5 . .
H18B C18 H18C 109.5 . .
C17 C19 H19A 109.5 . .
C17 C19 H19B 109.5 . .
H19A C19 H19B 109.5 . .
C17 C19 H19C 109.5 . .
H19A C19 H19C 109.5 . .
H19B C19 H19C 109.5 . .
C17 C20 C21 115.3(15) . .
C17 C20 H20A 108.5 . .
C21 C20 H20A 108.5 . .
C17 C20 H20B 108.5 . .
C21 C20 H20B 108.5 . .
H20A C20 H20B 107.5 . .
C22 C21 C24 110.1(14) . .
C22 C21 C23 110.9(15) . .
C24 C21 C23 109.6(15) . .
C22 C21 C20 111.2(15) . .
C24 C21 C20 107.1(14) . .
C23 C21 C20 107.7(14) . .
C21 C22 H22A 109.5 . .
C21 C22 H22B 109.5 . .
H22A C22 H22B 109.5 . .
C21 C22 H22C 109.5 . .
H22A C22 H22C 109.5 . .
H22B C22 H22C 109.5 . .
C21 C23 H23A 109.5 . .
C21 C23 H23B 109.5 . .
H23A C23 H23B 109.5 . .
C21 C23 H23C 109.5 . .
H23A C23 H23C 109.5 . .
H23B C23 H23C 109.5 . .
C21 C24 H24A 109.5 . .
C21 C24 H24B 109.5 . .
H24A C24 H24B 109.5 . .
C21 C24 H24C 109.5 . .
H24A C24 H24C 109.5 . .
H24B C24 H24C 109.5 . .
O8 C25 C26 121.6(8) . .
O8 C25 C26 121.6(8) . 11
C26 C25 C26 116.6(16) . 11
C25 C26 C27 121.6(13) . .
C25 C26 S2 126.9(10) . .
C27 C26 S2 111.4(10) . .
C28 C27 C26 121.7(14) . .
C28 C27 H27A 119.1 . .
C26 C27 H27A 119.1 . .
C27 C28 C27 116.6(18) 11 .
C27 C28 C29 121.6(9) 11 .
C27 C28 C29 121.6(9) . .
C30 C29 C30 42(3) 11 .
C30 C29 C31 137.2(19) 11 .
C30 C29 C31 102.9(17) . .
C30 C29 C31' 102.9(17) 11 11
C30 C29 C31' 137.2(19) . 11
C31 C29 C31' 92(3) . 11
C30 C29 C31 102.9(17) 11 11
C30 C29 C31 137.2(19) . 11
C31 C29 C31 92(3) . 11
C31' C29 C31 0(3) 11 11
C30 C29 C28 105.4(18) 11 .
C30 C29 C28 105.4(18) . .
C31 C29 C28 107.9(14) . .
C31' C29 C28 107.9(14) 11 .
C31 C29 C28 107.9(14) 11 .
C29 C30 H30A 109.5 . .
C29 C30 H30B 109.5 . .
H30A C30 H30B 109.5 . .
C29 C30 H30C 109.5 . .
H30A C30 H30C 109.5 . .
H30B C30 H30C 109.5 . .
C29 C31 C32 119.4(16) . .
C29 C31 H31A 107.5 . .
C32 C31 H31A 107.5 . .
C29 C31 H31B 107.5 . .
C32 C31 H31B 107.5 . .
H31A C31 H31B 107.0 . .
C34 C32 C33 108.8(17) . .
C34 C32 C63 107.7(16) . .
C33 C32 C63 108.0(15) . .
C34 C32 C31 107.9(15) . .
C33 C32 C31 106.8(15) . .
C63 C32 C31 117.3(17) . .
C32 C33 H33A 109.5 . .
C32 C33 H33B 109.5 . .
H33A C33 H33B 109.5 . .
C32 C33 H33C 109.5 . .
H33A C33 H33C 109.5 . .
H33B C33 H33C 109.5 . .
C32 C34 H34A 109.5 . .
C32 C34 H34B 109.5 . .
H34A C34 H34B 109.5 . .
C32 C34 H34C 109.5 . .
H34A C34 H34C 109.5 . .
H34B C34 H34C 109.5 . .
O9 C35 O9 127.7(19) 11 .
O9 C35 C36 116.1(9) 11 .
O9 C35 C36 116.1(9) . .
C37 C36 C37 115(2) . 11
C37 C36 C35 122.6(10) . .
C37 C36 C35 122.6(10) 11 .
C40 C37 C36 120.7(15) 4_565 .
C40 C37 H37A 119.6 4_565 .
C36 C37 H37A 119.6 . .
O12 C38 O12 121.2(16) . 11
O12 C38 C39 119.3(8) . .
O12 C38 C39 119.3(8) 11 .
C40 C39 C40 111.4(17) 11 .
C40 C39 C38 124.0(9) 11 .
C40 C39 C38 124.0(9) . .
C37 C40 C39 126.0(14) 2_655 .
C37 C40 H40A 117.0 2_655 .
C39 C40 H40A 117.0 . .
O10 C41 O11 127.5(11) . .
O10 C41 C42 118.6(15) . .
O11 C41 C42 113.9(15) . .
C47 C42 C43 118.5(14) . .
C47 C42 C41 124.7(15) . .
C43 C42 C41 116.3(16) . .
C42 C43 C44 119.3(15) . .
C42 C43 H43A 120.3 . .
C44 C43 H43A 120.3 . .
C45 C44 C43 118.4(16) . .
C45 C44 H44A 120.8 . .
C43 C44 H44A 120.8 . .
C44 C45 C46 120.1(14) . .
C44 C45 C48 114.7(15) . .
C46 C45 C48 124.6(14) . .
C45 C46 C47 120.7(15) . .
C45 C46 H46A 119.6 . .
C47 C46 H46A 119.6 . .
C42 C47 C46 122.6(16) . .
C42 C47 H47A 118.7 . .
C46 C47 H47A 118.7 . .
O17 C48 O18 129.1(12) 4_565 .
O17 C48 C45 117.8(13) 4_565 .
O18 C48 C45 112.9(14) . .
C60 C49 C50 119.3(16) . .
C60 C49 S3 129.7(11) . .
C50 C49 S3 110.9(14) . .
C49 C50 C51 121.4(18) . .
C49 C50 H50A 119.3 . .
C51 C50 H50A 119.3 . .
C62 C51 C50 118.0(18) . .
C62 C51 C52 121.8(10) . .
C50 C51 C52 120.3(10) . .
C54 C52 C53 118.5(18) . .
C54 C52 C51 117.8(14) . .
C53 C52 C51 103.7(14) . .
C54 C52 C55 96.1(17) . .
C53 C52 C55 113.0(17) . .
C51 C52 C55 107.5(10) . .
C52 C53 H53A 109.5 . .
C52 C53 H53B 109.5 . .
H53A C53 H53B 109.5 . .
C52 C53 H53C 109.5 . .
H53A C53 H53C 109.5 . .
H53B C53 H53C 109.5 . .
C52 C54 H54A 109.5 . .
C52 C54 H54B 109.5 . .
H54A C54 H54B 109.5 . .
C52 C54 H54C 109.5 . .
H54A C54 H54C 109.5 . .
H54B C54 H54C 109.5 . .
C56 C55 C52 111.2(11) . .
C56 C55 H55A 109.4 . .
C52 C55 H55A 109.4 . .
C56 C55 H55B 109.4 . .
C52 C55 H55B 109.4 . .
H55A C55 H55B 108.0 . .
C57 C56 C59 113.4(14) . .
C57 C56 C55 110.5(15) . .
C59 C56 C55 109.0(14) . .
C57 C56 C58 108.3(15) . .
C59 C56 C58 108.8(14) . .
C55 C56 C58 106.6(12) . .
C56 C57 H57A 109.5 . .
C56 C57 H57B 109.5 . .
H57A C57 H57B 109.5 . .
C56 C57 H57C 109.5 . .
H57A C57 H57C 109.5 . .
H57B C57 H57C 109.5 . .
C56 C58 H58A 109.5 . .
C56 C58 H58B 109.5 . .
H58A C58 H58B 109.5 . .
C56 C58 H58C 109.5 . .
H58A C58 H58C 109.5 . .
H58B C58 H58C 109.5 . .
C56 C59 H59A 109.5 . .
C56 C59 H59B 109.5 . .
H59A C59 H59B 109.5 . .
C56 C59 H59C 109.5 . .
H59A C59 H59C 109.5 . .
H59B C59 H59C 109.5 . .
O14 C60 C49 116.2(11) 2_655 .
O14 C60 C61 122.5(10) 2_655 .
C49 C60 C61 119.8(12) . .
C60 C61 C62 124.2(13) . .
C60 C61 S3 126.8(10) . 2_655
C62 C61 S3 108.9(11) . 2_655
C51 C62 C61 117.2(15) . .
C51 C62 H62A 121.4 . .
C61 C62 H62A 121.4 . .
C32 C63 H63A 109.5 . .
C32 C63 H63B 109.5 . .
H63A C63 H63B 109.5 . .
C32 C63 H63C 109.5 . .
H63A C63 H63C 109.5 . .
H63B C63 H63C 109.5 . .

loop_
_geom_bond_atom_site_label_1
_geom_bond_atom_site_label_2
_geom_bond_distance
_geom_bond_site_symmetry_2
Ni1 O10 1.962(8) .
Ni1 O9 1.990(10) .
Ni1 O2 1.994(8) .
Ni1 O5 2.080(8) .
Ni1 O3 2.088(8) .
Ni1 O1 2.177(7) .
Ni1 Ni2 2.950(2) .
Ni1 Ni1 2.966(3) 11
Ni2 O12 1.983(9) .
Ni2 O11 1.967(8) .
Ni2 O8 2.033(8) .
Ni2 O6 2.083(7) .
Ni2 O5 2.105(8) .
Ni2 O1 2.189(7) .
Ni2 Ni2 2.975(3) 11
Ni3 O17 1.970(8) .
Ni3 O18 1.992(8) .
Ni3 O14 2.019(8) .
Ni3 O14 2.035(7) 2_655
Ni3 O15 2.076(7) .
Ni3 O13 2.177(5) .
Ni3 Ni3 2.948(2) 2_655
Ni3 Ni3 2.948(2) 4_565
S1 O3 1.440(9) .
S1 O4 1.446(9) .
S1 C2 1.745(13) .
S1 C12 1.749(13) .
S2 O7 1.448(9) .
S2 O6 1.459(8) .
S2 C16 1.708(13) .
S2 C26 1.761(13) .
S3 O15 1.431(8) .
S3 O16 1.429(8) .
S3 C49 1.716(18) .
S3 C61 1.742(15) 4_565
O1 Ni2 2.189(7) 11
O1 Ni1 2.177(7) 11
O2 C1 1.247(17) .
O2 Ni1 1.994(8) 11
O5 C11 1.295(13) .
O8 C25 1.282(16) .
O8 Ni2 2.033(8) 11
O9 C35 1.261(11) .
O10 C41 1.245(16) .
O11 C41 1.294(16) .
O12 C38 1.268(10) .
O13 Ni3 2.177(5) 3_665
O13 Ni3 2.177(5) 4_565
O13 Ni3 2.177(5) 2_655
O14 C60 1.323(12) 4_565
O14 Ni3 2.035(7) 4_565
O17 C48 1.194(15) 2_655
O18 C48 1.284(15) .
C1 C2 1.483(15) 11
C1 C2 1.483(15) .
C2 C3 1.371(18) .
C3 C4 1.350(15) .
C3 H3A 0.9500 .
C4 C3 1.350(15) 11
C4 C5 1.540(19) .
C5 C6 1.563(15) .
C5 C6 1.563(15) 11
C5 C7 1.539(18) .
C6 H6A 0.9800 .
C6 H6B 0.9800 .
C6 H6C 0.9800 .
C7 C8 1.568(18) .
C7 H7A 0.9603 .
C8 C9 1.57(2) .
C8 C10 1.623(16) 11
C8 C10 1.623(16) .
C9 H9A 0.9573 .
C9 H9B 0.9571 .
C10 H10A 0.9800 .
C10 H10B 0.9800 .
C10 H10C 0.9800 .
C11 C12 1.392(16) .
C11 C16 1.437(16) .
C12 C13 1.384(17) .
C13 C14 1.458(19) .
C13 H13 0.9500 .
C14 C15 1.309(18) .
C14 C17 1.561(18) .
C15 C16 1.391(16) .
C15 H15A 0.9500 .
C17 C18 1.48(3) .
C17 C20 1.575(17) .
C17 C19 1.81(3) .
C18 H18A 0.9800 .
C18 H18B 0.9800 .
C18 H18C 0.9800 .
C19 H19A 0.9800 .
C19 H19B 0.9800 .
C19 H19C 0.9800 .
C20 C21 1.590(17) .
C20 H20A 0.9900 .
C20 H20B 0.9900 .
C21 C22 1.524(17) .
C21 C24 1.566(17) .
C21 C23 1.577(18) .
C22 H22A 0.9800 .
C22 H22B 0.9800 .
C22 H22C 0.9800 .
C23 H23A 0.9800 .
C23 H23B 0.9800 .
C23 H23C 0.9800 .
C24 H24A 0.9800 .
C24 H24B 0.9800 .
C24 H24C 0.9800 .
C25 C26 1.356(14) .
C25 C26 1.356(14) 11
C26 C27 1.44(2) .
C27 C28 1.354(16) .
C27 H27A 0.9500 .
C28 C27 1.354(16) 11
C28 C29 1.569(18) .
C29 C30 1.65(4) 11
C29 C30 1.65(4) .
C29 C31 1.572(16) .
C29 C31' 1.572(16) 11
C29 C31 1.572(16) 11
C30 H30A 0.9800 .
C30 H30B 0.9800 .
C30 H30C 0.9800 .
C31 C32 1.591(17) .
C31 H31A 0.9900 .
C31 H31B 0.9900 .
C32 C34 1.562(19) .
C32 C33 1.570(19) .
C32 C63 1.577(18) .
C33 H33A 0.9800 .
C33 H33B 0.9800 .
C33 H33C 0.9800 .
C34 H34A 0.9800 .
C34 H34B 0.9800 .
C34 H34C 0.9800 .
C35 O9 1.261(11) 11
C35 C36 1.51(3) .
C36 C37 1.390(17) .
C36 C37 1.390(17) 11
C37 C40 1.320(18) 4_565
C37 H37A 0.9500 .
C38 O12 1.268(10) 11
C38 C39 1.41(2) .
C39 C40 1.368(15) 11
C39 C40 1.368(15) .
C40 C37 1.320(18) 2_655
C40 H40A 0.9500 .
C41 C42 1.527(19) .
C42 C47 1.334(19) .
C42 C43 1.38(2) .
C43 C44 1.44(2) .
C43 H43A 0.9500 .
C44 C45 1.369(19) .
C44 H44A 0.9500 .
C45 C46 1.342(18) .
C45 C48 1.555(19) .
C46 C47 1.359(19) .
C46 H46A 0.9500 .
C47 H47A 0.9500 .
C48 O17 1.194(15) 4_565
C49 C60 1.359(19) .
C49 C50 1.407(11) .
C50 C51 1.418(12) .
C50 H50A 0.9500 .
C51 C62 1.409(11) .
C51 C52 1.635(18) .
C52 C54 1.39(2) .
C52 C53 1.551(16) .
C52 C55 1.672(15) .
C53 H53A 0.9800 .
C53 H53B 0.9800 .
C53 H53C 0.9800 .
C54 H54A 0.9800 .
C54 H54B 0.9800 .
C54 H54C 0.9800 .
C55 C56 1.590(16) .
C55 H55A 0.9900 .
C55 H55B 0.9900 .
C56 C57 1.516(16) .
C56 C59 1.548(17) .
C56 C58 1.607(17) .
C57 H57A 0.9800 .
C57 H57B 0.9800 .
C57 H57C 0.9800 .
C58 H58A 0.9800 .
C58 H58B 0.9800 .
C58 H58C 0.9800 .
C59 H59A 0.9800 .
C59 H59B 0.9800 .
C59 H59C 0.9800 .
C60 O14 1.323(12) 2_655
C60 C61 1.345(17) .
C61 C62 1.408(11) .
C61 S3 1.742(15) 2_655
C62 H62A 0.9500 .
C63 H63A 0.9800 .
C63 H63B 0.9800 .
C63 H63C 0.9800 .

loop_
_platon_squeeze_void_nr
_platon_squeeze_void_average_x
_platon_squeeze_void_average_y
_platon_squeeze_void_average_z
_platon_squeeze_void_volume
_platon_squeeze_void_count_electrons
_platon_squeeze_void_content
1 0.000 0.000 0.000 267 86 ' '
2 0.501 -0.007 -0.002 17492 3351 ' '
3 0.694 0.103 0.000 11 1 ' '
4 0.397 0.194 0.500 11 1 ' '
5 0.103 0.306 0.000 11 2 ' '
6 0.806 0.397 0.500 11 2 ' '
7 0.500 0.500 0.500 267 86 ' '
8 0.194 0.603 0.500 11 1 ' '
9 0.897 0.694 0.000 11 1 ' '
10 0.603 0.806 0.500 11 2 ' '
11 0.306 0.897 0.000 11 2 ' '
